data_7100358
loop_
_publ_author_name
'V. Pedireddi'
'Sunil Varughese'

_publ_section_title
;
Hydrogen Bond Mediated Open-frame Networks in
Coordination Polymers: Supramolecular Assemblies of Pr(III) and
3,5-Dinitro-4-methylbenzoic Acid with Aza-donor Compounds
;
_journal_name_full 'Chemical Communications'
_journal_paper_doi 10.1039/b417754a
_journal_year 2005
_chemical_formula_moiety '[Pr(C8H5N2O6)3(H2O)2].3(H2O)'
_chemical_formula_sum 'C24 H25 N6 O23 Pr'
_chemical_formula_weight 906.41
_chemical_name_common
;
Pentaacqua-tris-(3,5-dinitro-4-
methylbenzoato)praseodymium(iii) complex
;
_space_group_IT_number 2
_symmetry_cell_setting triclinic
_symmetry_space_group_name_Hall '-P 1'
_symmetry_space_group_name_H-M 'P -1'
_cell_angle_alpha 76.89(9)
_cell_angle_beta 78.10(9)
_cell_angle_gamma 81.33(9)
_cell_formula_units_Z 2
_cell_length_a 9.483(3)
_cell_length_b 12.593(3)
_cell_length_c 15.517(4)
_cell_measurement_temperature 298(2)
_cell_volume 1755.4(12)
_diffrn_ambient_temperature 298(2)
_exptl_crystal_density_diffrn 1.715
_cod_depositor_comments
;
The following automatic conversions were performed:
'_symmetry_cell_setting' value 'Triclinic' changed to 'triclinic'
according to '/home/saulius/struct/CIF-dictionaries/cif_core.dic'
dictionary named 'cif_core.dic' version 2.4.1 from 2010-06-29.

Automatic conversion script
Id: cif_fix_enum 1527 2010-12-29 10:47:43Z saulius 
;
_cod_database_code 7100358

loop_
_symmetry_equiv_pos_as_xyz
'x, y, z'
'-x, -y, -z'

loop_
_atom_site_label
_atom_site_type_symbol
_atom_site_fract_x
_atom_site_fract_y
_atom_site_fract_z
_atom_site_U_iso_or_equiv
_atom_site_adp_type
_atom_site_occupancy
_atom_site_symmetry_multiplicity
_atom_site_calc_flag
_atom_site_refinement_flags
_atom_site_disorder_assembly
_atom_site_disorder_group
Pr1 Pr 0.27660(4) 0.53032(3) 0.50730(3) 0.0170(2) Uani 1 1 d . . .
C11 C 0.4478(9) 0.3736(7) 0.7836(6) 0.0220(19) Uani 1 1 d . . .
C12 C 0.5692(10) 0.3119(7) 0.8135(6) 0.025(2) Uani 1 1 d . . .
H12A H 0.6588 0.3131 0.7754 0.030 Uiso 1 1 calc R . .
C13 C 0.5573(11) 0.2494(8) 0.8986(7) 0.029(2) Uani 1 1 d . . .
C14 C 0.4294(11) 0.2438(8) 0.9613(6) 0.031(2) Uani 1 1 d . . .
C15 C 0.3113(11) 0.3104(9) 0.9291(7) 0.035(2) Uani 1 1 d . . .
C16 C 0.3170(11) 0.3714(8) 0.8426(7) 0.031(2) Uani 1 1 d . . .
H16A H 0.2334 0.4107 0.8243 0.037 Uiso 1 1 calc R . .
C17 C 0.4599(9) 0.4364(7) 0.6879(6) 0.0217(19) Uani 1 1 d . . .
C18 C 0.4174(14) 0.1679(10) 1.0531(8) 0.050(3) Uani 1 1 d . . .
H18A H 0.5113 0.1307 1.0612 0.075 Uiso 1 1 calc R . .
H18B H 0.3521 0.1150 1.0571 0.075 Uiso 1 1 calc R . .
H18C H 0.3813 0.2101 1.0989 0.075 Uiso 1 1 calc R . .
O23A O 0.9233(7) 0.8251(5) 0.5406(5) 0.0370(17) Uani 1 1 d . . .
O23B O 0.8480(7) 0.9917(5) 0.5540(4) 0.0261(14) Uani 1 1 d . . .
O25A O 0.6149(8) 1.1071(6) 0.2289(5) 0.0412(18) Uani 1 1 d . . .
O25B O 0.4176(8) 1.1407(6) 0.3189(5) 0.0431(19) Uani 1 1 d . . .
O27A O 0.3345(6) 0.7296(5) 0.4634(4) 0.0252(14) Uani 1 1 d . . .
C21 C 0.5475(9) 0.8145(7) 0.4502(6) 0.0180(18) Uani 1 1 d . . .
C22 C 0.6633(9) 0.8162(7) 0.4910(6) 0.0195(18) Uani 1 1 d . . .
H22A H 0.6958 0.7542 0.5303 0.023 Uiso 1 1 calc R . .
C23 C 0.7304(9) 0.9107(7) 0.4728(6) 0.0186(18) Uani 1 1 d . . .
C24 C 0.6966(9) 1.0046(7) 0.4102(6) 0.0193(18) Uani 1 1 d . . .
C25 C 0.5796(9) 0.9959(7) 0.3700(6) 0.0193(18) Uani 1 1 d . . .
C26 C 0.5025(9) 0.9069(7) 0.3911(6) 0.0188(18) Uani 1 1 d . . .
H26A H 0.4209 0.9088 0.3660 0.023 Uiso 1 1 calc R . .
C27 C 0.4645(9) 0.7154(7) 0.4727(5) 0.0179(18) Uani 1 1 d . . .
C28 C 0.7764(10) 1.1048(7) 0.3861(6) 0.024(2) Uani 1 1 d . . .
H28A H 0.8790 1.0829 0.3773 0.037 Uiso 1 1 calc R . .
H28B H 0.7498 1.1447 0.4340 0.037 Uiso 1 1 calc R . .
H28C H 0.7514 1.1507 0.3318 0.037 Uiso 1 1 calc R . .
C31 C 0.0261(9) 0.2341(7) 0.6722(6) 0.0189(18) Uani 1 1 d . . .
C32 C 0.1324(9) 0.2119(7) 0.7251(6) 0.0211(19) Uani 1 1 d . . .
H32A H 0.2008 0.2606 0.7169 0.025 Uiso 1 1 calc R . .
C33 C 0.1360(9) 0.1170(7) 0.7898(6) 0.0207(18) Uani 1 1 d . . .
C34 C 0.0420(9) 0.0369(7) 0.8047(6) 0.0222(19) Uani 1 1 d . . .
C35 C -0.0604(9) 0.0639(7) 0.7483(6) 0.0202(18) Uani 1 1 d . . .
C36 C -0.0724(9) 0.1584(7) 0.6844(6) 0.0195(18) Uani 1 1 d . . .
H36A H -0.1450 0.1715 0.6499 0.023 Uiso 1 1 calc R . .
C37 C 0.0190(9) 0.3394(7) 0.6036(6) 0.0188(18) Uani 1 1 d . . .
C38 C 0.0457(11) -0.0648(8) 0.8779(6) 0.028(2) Uani 1 1 d . . .
H38A H 0.0360 -0.1271 0.8545 0.042 Uiso 1 1 calc R . .
H38B H -0.0328 -0.0563 0.9269 0.042 Uiso 1 1 calc R . .
H38C H 0.1361 -0.0756 0.8990 0.042 Uiso 1 1 calc R . .
O33A O 0.2114(10) 0.0812(9) 0.9272(5) 0.065(3) Uani 1 1 d . . .
O33B O 0.3712(7) 0.1222(6) 0.8075(5) 0.0355(16) Uani 1 1 d . . .
O35A O -0.1279(8) -0.1110(5) 0.7582(5) 0.0369(17) Uani 1 1 d . . .
O35B O -0.2960(7) 0.0263(6) 0.7604(5) 0.0334(16) Uani 1 1 d . . .
O37A O 0.1167(7) 0.3994(5) 0.5932(4) 0.0267(14) Uani 1 1 d . . .
N13 N 0.6935(13) 0.1829(9) 0.9189(8) 0.063(3) Uani 1 1 d . . .
N15 N 0.1714(13) 0.3116(11) 0.9884(8) 0.070(4) Uani 1 1 d . . .
N23 N 0.8429(8) 0.9097(6) 0.5261(5) 0.0213(16) Uani 1 1 d . . .
N25 N 0.5354(8) 1.0887(6) 0.3004(5) 0.0212(16) Uani 1 1 d . . .
N33 N 0.2480(9) 0.1044(7) 0.8456(5) 0.0307(19) Uani 1 1 d . . .
N35 N -0.1696(8) -0.0137(6) 0.7567(5) 0.0255(17) Uani 1 1 d . . .
O91 O 0.1928(7) 0.4261(5) 0.4025(5) 0.0299(15) Uani 1 1 d . . .
O92 O 0.0822(7) 0.6418(5) 0.4402(4) 0.0258(14) Uani 1 1 d . . .
O93 O 0.4132(6) 0.5597(5) 0.3556(4) 0.0244(14) Uani 1 1 d . . .
O94 O 0.1021(8) 0.6351(5) 0.6168(5) 0.0346(16) Uani 1 1 d . . .
O94A O 0.4718(6) 0.3782(5) 0.5002(4) 0.0214(13) Uani 1 1 d . . .
O13A O 0.6927(16) 0.0854(10) 0.9453(9) 0.101(4) Uani 1 1 d . . .
O13B O 0.8045(12) 0.2166(12) 0.8909(8) 0.091(4) Uani 1 1 d . . .
O15A O 0.1549(12) 0.3085(10) 1.0637(6) 0.082(3) Uani 1 1 d . . .
O15B O 0.0620(13) 0.3054(14) 0.9545(9) 0.113(5) Uani 1 1 d . . .
O17A O 0.3452(7) 0.4766(5) 0.6593(4) 0.0270(14) Uani 1 1 d . . .
O103 O 0.8575(14) 0.4548(11) 0.7875(10) 0.104(4) Uani 1 1 d . . .
O101 O 0.0757(14) 0.6245(14) 0.7942(8) 0.117(5) Uani 1 1 d . . .
O104 O 0.405(3) 0.3621(16) 1.1987(11) 0.072(9) Uani 0.45(2) 1 d P . .
O105 O 0.638(3) 0.3527(17) 1.1726(16) 0.112(11) Uani 0.55(2) 1 d P . .

loop_
_atom_site_aniso_label
_atom_site_aniso_U_11
_atom_site_aniso_U_22
_atom_site_aniso_U_33
_atom_site_aniso_U_23
_atom_site_aniso_U_13
_atom_site_aniso_U_12
Pr1 0.0133(3) 0.0163(3) 0.0212(3) 0.0002(2) -0.0046(2) -0.00466(19)
C11 0.021(5) 0.023(5) 0.026(5) -0.008(4) -0.007(4) -0.007(4)
C12 0.023(5) 0.023(5) 0.027(5) -0.005(4) -0.004(4) -0.003(4)
C13 0.030(5) 0.024(5) 0.035(5) -0.005(4) -0.015(4) -0.001(4)
C14 0.042(6) 0.031(5) 0.022(5) 0.002(4) -0.011(4) -0.015(5)
C15 0.029(5) 0.050(7) 0.023(5) -0.004(5) 0.002(4) -0.009(5)
C16 0.024(5) 0.036(6) 0.032(5) -0.007(4) -0.006(4) 0.000(4)
C17 0.023(5) 0.021(5) 0.024(5) -0.007(4) -0.005(4) -0.007(4)
C18 0.062(8) 0.054(7) 0.033(6) 0.009(5) -0.019(6) -0.013(6)
O23A 0.029(4) 0.026(4) 0.064(5) -0.012(3) -0.026(3) 0.003(3)
O23B 0.029(3) 0.023(3) 0.031(3) -0.008(3) -0.009(3) -0.008(3)
O25A 0.043(4) 0.045(4) 0.027(4) 0.004(3) -0.003(3) 0.002(3)
O25B 0.042(5) 0.036(4) 0.039(4) 0.003(3) -0.002(3) 0.012(4)
O27A 0.017(3) 0.019(3) 0.040(4) -0.005(3) -0.006(3) -0.005(2)
C21 0.014(4) 0.018(4) 0.023(4) -0.008(4) -0.003(3) -0.001(3)
C22 0.017(4) 0.017(4) 0.024(5) -0.003(3) -0.004(3) 0.001(3)
C23 0.014(4) 0.019(4) 0.024(5) -0.009(4) -0.003(3) -0.002(3)
C24 0.018(4) 0.019(4) 0.022(4) -0.008(4) -0.002(4) -0.003(3)
C25 0.019(4) 0.018(4) 0.020(4) -0.006(3) -0.001(3) -0.001(3)
C26 0.016(4) 0.020(4) 0.023(4) -0.007(4) -0.003(3) -0.004(3)
C27 0.019(5) 0.016(5) 0.019(4) -0.004(3) 0.000(3) -0.005(3)
C28 0.022(5) 0.022(5) 0.030(5) -0.004(4) -0.005(4) -0.009(4)
C31 0.018(4) 0.019(4) 0.021(4) -0.006(3) -0.003(3) -0.002(3)
C32 0.016(4) 0.025(5) 0.023(5) -0.006(4) -0.003(4) -0.006(4)
C33 0.018(4) 0.028(5) 0.018(4) -0.005(4) -0.008(3) 0.000(4)
C34 0.021(5) 0.023(5) 0.022(5) -0.005(4) -0.001(4) -0.003(4)
C35 0.019(4) 0.020(4) 0.021(4) -0.003(4) -0.001(4) -0.005(4)
C36 0.015(4) 0.021(4) 0.023(4) -0.006(4) -0.003(3) -0.002(3)
C37 0.014(4) 0.020(4) 0.022(4) -0.004(4) -0.001(4) -0.003(4)
C38 0.031(5) 0.026(5) 0.026(5) 0.004(4) -0.011(4) -0.005(4)
O33A 0.058(6) 0.118(8) 0.024(4) 0.011(5) -0.019(4) -0.044(6)
O33B 0.022(4) 0.047(4) 0.043(4) -0.014(3) -0.013(3) -0.006(3)
O35A 0.045(4) 0.021(4) 0.044(4) 0.000(3) -0.010(3) -0.011(3)
O35B 0.021(4) 0.039(4) 0.040(4) 0.001(3) -0.011(3) -0.011(3)
O37A 0.024(3) 0.027(3) 0.030(3) 0.003(3) -0.009(3) -0.015(3)
N13 0.053(7) 0.046(7) 0.080(8) 0.032(6) -0.036(6) -0.016(5)
N15 0.047(7) 0.098(10) 0.045(7) 0.011(6) 0.002(5) 0.004(6)
N23 0.019(4) 0.020(4) 0.026(4) -0.003(3) -0.007(3) -0.004(3)
N25 0.026(4) 0.018(4) 0.021(4) -0.001(3) -0.005(3) -0.008(3)
N33 0.028(5) 0.036(5) 0.028(5) 0.002(4) -0.012(4) -0.005(4)
N35 0.029(5) 0.025(5) 0.022(4) 0.004(3) -0.007(3) -0.013(4)
O91 0.025(3) 0.024(3) 0.045(4) -0.007(3) -0.015(3) -0.006(3)
O92 0.022(3) 0.019(3) 0.036(4) 0.002(3) -0.015(3) -0.003(2)
O93 0.020(3) 0.032(4) 0.022(3) -0.003(3) -0.003(3) -0.009(3)
O94 0.039(4) 0.028(4) 0.033(4) -0.005(3) -0.002(3) 0.003(3)
O94A 0.023(3) 0.016(3) 0.026(3) -0.001(2) -0.007(3) -0.005(3)
O13A 0.127(11) 0.060(8) 0.115(10) -0.006(7) -0.058(9) 0.022(7)
O13B 0.049(6) 0.141(11) 0.078(8) -0.030(7) -0.022(6) 0.034(7)
O15A 0.078(7) 0.105(8) 0.037(6) -0.006(5) 0.027(5) 0.006(6)
O15B 0.049(7) 0.193(16) 0.094(9) -0.037(10) 0.006(6) -0.023(8)
O17A 0.021(3) 0.035(4) 0.024(3) 0.000(3) -0.009(3) -0.005(3)
O103 0.088(9) 0.083(8) 0.134(12) -0.005(8) -0.014(8) -0.020(7)
O101 0.092(9) 0.199(16) 0.063(7) -0.069(9) -0.010(6) 0.034(10)
O104 0.16(2) 0.054(13) 0.018(9) 0.020(8) -0.042(11) -0.050(14)
O105 0.13(2) 0.082(15) 0.13(2) -0.094(15) 0.066(16) -0.056(14)

loop_
_geom_bond_atom_site_label_1
_geom_bond_atom_site_label_2
_geom_bond_distance
_geom_bond_site_symmetry_2
_geom_bond_publ_flag
Pr1 O37A 2.391(6) . ?
Pr1 O92 2.408(6) . ?
Pr1 O93 2.418(6) . ?
Pr1 O94A 2.460(6) . ?
Pr1 O17A 2.495(6) . ?
Pr1 O27A 2.559(6) . ?
Pr1 O94 2.563(7) . ?
Pr1 O91 2.610(6) . ?
Pr1 O94A 2.772(6) 2_666 ?
Pr1 C27 3.031(8) . ?
C11 C16 1.382(13) . ?
C11 C12 1.389(13) . ?
C11 C17 1.506(13) . ?
C12 C13 1.369(14) . ?
C13 C14 1.390(14) . ?
C13 N13 1.480(15) . ?
C14 C15 1.402(15) . ?
C14 C18 1.517(14) . ?
C15 C16 1.381(14) . ?
C15 N15 1.451(15) . ?
C17 O17A 1.252(11) . ?
C17 O93 1.254(11) 2_666 ?
O23A N23 1.218(10) . ?
O23B N23 1.218(9) . ?
O25A N25 1.201(10) . ?
O25B N25 1.221(10) . ?
O27A C27 1.252(10) . ?
C21 C26 1.380(12) . ?
C21 C22 1.381(12) . ?
C21 C27 1.511(12) . ?
C22 C23 1.379(12) . ?
C23 C24 1.393(12) . ?
C23 N23 1.476(11) . ?
C24 C25 1.409(12) . ?
C24 C28 1.504(12) . ?
C25 C26 1.371(12) . ?
C25 N25 1.474(11) . ?
C27 O94A 1.264(10) 2_666 ?
C31 C32 1.385(12) . ?
C31 C36 1.389(12) . ?
C31 C37 1.503(12) . ?
C32 C33 1.376(13) . ?
C33 C34 1.396(13) . ?
C33 N33 1.472(12) . ?
C34 C35 1.394(13) . ?
C34 C38 1.507(12) . ?
C35 C36 1.372(12) . ?
C35 N35 1.495(11) . ?
C37 O37A 1.245(10) . ?
C37 O92 1.252(11) 2_566 ?
O33A N33 1.220(11) . ?
O33B N33 1.224(11) . ?
O35A N35 1.226(10) . ?
O35B N35 1.224(10) . ?
N13 O13B 1.157(16) . ?
N13 O13A 1.203(15) . ?
N15 O15A 1.139(15) . ?
N15 O15B 1.275(17) . ?
O92 C37 1.252(11) 2_566 ?
O93 C17 1.254(11) 2_666 ?
O94A C27 1.264(10) 2_666 ?
O94A Pr1 2.772(6) 2_666 ?
